data_7118808
loop_
_publ_author_name
'Yu, Kuan'
'Gao, Beiling'
'Liu, Zhaobo'
'Ding, Hanfeng'

_publ_section_title
;
 Enantioselective total synthesis and structural reassignment of
 (+)-alsmaphorazine E via a traceless chirality transfer strategy.
;
_journal_issue 24
_journal_name_full 'Chemical communications (Cambridge, England)'
_journal_page_first 4485
_journal_page_last 4488
_journal_paper_doi 10.1039/c6cc00930a
_journal_volume 52
_journal_year 2016
_chemical_absolute_configuration unk
_chemical_formula_moiety 'C21 H26 N2 O6'
_chemical_formula_sum 'C21 H26 N2 O6'
_chemical_formula_weight 402.44
_chemical_name_systematic C19-epi-ent-3
_space_group_crystal_system monoclinic
_space_group_IT_number 7
_space_group_name_Hall 'P -2yac'
_space_group_name_H-M_alt 'P 1 n 1'
_symmetry_space_group_name_Hall 'P -2yac'
_symmetry_space_group_name_H-M 'P 1 n 1'
_atom_sites_solution_hydrogens geom
_atom_sites_solution_primary direct
_atom_sites_solution_secondary difmap
_audit_creation_date 2015-12-01
_audit_creation_method
;
Olex2 1.2
(compiled 2014.03.20 svn.r2914 for OlexSys, GUI svn.r4816)
;
_audit_update_record
;
2016-02-22 deposited with the CCDC.
2016-02-25 downloaded from the CCDC.
;
_cell_angle_alpha 90.00
_cell_angle_beta 93.357(6)
_cell_angle_gamma 90.00
_cell_formula_units_Z 2
_cell_length_a 7.3230(4)
_cell_length_b 9.7030(6)
_cell_length_c 13.3813(8)
_cell_measurement_reflns_used 1482
_cell_measurement_temperature 169.6
_cell_measurement_theta_max 29.5429
_cell_measurement_theta_min 3.0437
_cell_volume 949.18(10)
_computing_cell_refinement
;
CrysAlisPro, Agilent Technologies,
Version 1.171.35.11 (release 16-05-2011 CrysAlis171 .NET)
(compiled May 16 2011,17:55:39)
;
_computing_data_collection
;
CrysAlisPro, Agilent Technologies,
Version 1.171.35.11 (release 16-05-2011 CrysAlis171 .NET)
(compiled May 16 2011,17:55:39)
;
_computing_data_reduction
;
CrysAlisPro, Agilent Technologies,
Version 1.171.35.11 (release 16-05-2011 CrysAlis171 .NET)
(compiled May 16 2011,17:55:39)
;
_computing_molecular_graphics 'Olex2 (Dolomanov et al., 2009)'
_computing_publication_material 'Olex2 (Dolomanov et al., 2009)'
_computing_structure_refinement 'ShelXL (Sheldrick, 2008)'
_computing_structure_solution 'ShelXS (Sheldrick, 2008)'
_diffrn_ambient_temperature 169.6
_diffrn_detector_area_resol_mean 10.3592
_diffrn_measured_fraction_theta_full 0.998
_diffrn_measured_fraction_theta_max 0.998
_diffrn_measurement_device_type 'Xcalibur, Atlas, Gemini ultra'
_diffrn_measurement_method '\w scans'
_diffrn_orient_matrix_UB_11 -0.0704179000
_diffrn_orient_matrix_UB_12 -0.0482102000
_diffrn_orient_matrix_UB_13 0.0080967000
_diffrn_orient_matrix_UB_21 0.0242688000
_diffrn_orient_matrix_UB_22 -0.0377246000
_diffrn_orient_matrix_UB_23 -0.0426668000
_diffrn_orient_matrix_UB_31 0.0622074000
_diffrn_orient_matrix_UB_32 -0.0398867000
_diffrn_orient_matrix_UB_33 0.0305698000
_diffrn_radiation_monochromator graphite
_diffrn_radiation_type MoK\a
_diffrn_radiation_wavelength 0.71073
_diffrn_reflns_av_R_equivalents 0.0309
_diffrn_reflns_av_unetI/netI 0.0364
_diffrn_reflns_limit_h_max 8
_diffrn_reflns_limit_h_min -5
_diffrn_reflns_limit_k_max 11
_diffrn_reflns_limit_k_min -10
_diffrn_reflns_limit_l_max 16
_diffrn_reflns_limit_l_min -15
_diffrn_reflns_number 3610
_diffrn_reflns_theta_full 25.35
_diffrn_reflns_theta_max 25.35
_diffrn_reflns_theta_min 3.05
_diffrn_source 'Enhance (Mo) X-ray Source'
_exptl_absorpt_coefficient_mu 0.104
_exptl_absorpt_correction_T_max 1.00000
_exptl_absorpt_correction_T_min 0.90697
_exptl_absorpt_correction_type multi-scan
_exptl_absorpt_process_details
;
CrysAlisPro, Agilent Technologies,
Version 1.171.35.11 (release 16-05-2011 CrysAlis171 .NET)
(compiled May 16 2011,17:55:39)
Empirical absorption correction using spherical harmonics,
 implemented in SCALE3 ABSPACK scaling algorithm.
;
_exptl_crystal_colour colourless
_exptl_crystal_colour_primary colourless
_exptl_crystal_density_diffrn 1.408
_exptl_crystal_density_method 'not measured'
_exptl_crystal_description plate
_exptl_crystal_F_000 428
_exptl_crystal_size_max 0.4
_exptl_crystal_size_mid 0.36
_exptl_crystal_size_min 0.26
_refine_diff_density_max 0.231
_refine_diff_density_min -0.221
_refine_diff_density_rms 0.051
_refine_ls_abs_structure_details 'Flack H D (1983), Acta Cryst. A39, 876-881'
_refine_ls_extinction_method none
_refine_ls_goodness_of_fit_ref 1.066
_refine_ls_hydrogen_treatment constr
_refine_ls_matrix_type full
_refine_ls_number_parameters 267
_refine_ls_number_reflns 1738
_refine_ls_number_restraints 2
_refine_ls_restrained_S_all 1.065
_refine_ls_R_factor_all 0.0442
_refine_ls_R_factor_gt 0.0390
_refine_ls_shift/su_max 0.000
_refine_ls_shift/su_mean 0.000
_refine_ls_structure_factor_coef Fsqd
_refine_ls_weighting_details 'calc w=1/[\s^2^(Fo^2^)+(0.0601P)^2^+0.0617P] where P=(Fo^2^+2Fc^2^)/3'
_refine_ls_weighting_scheme calc
_refine_ls_wR_factor_gt 0.0923
_refine_ls_wR_factor_ref 0.0968
_reflns_number_gt 1592
_reflns_number_total 1738
_reflns_threshold_expression >2sigma(I)
_cod_data_source_file c6cc00930a2.cif
_cod_data_source_block 151201_yk_3_12711
_cod_depositor_comments 'Adding full bibliography for 7118807--7118808.cif.'
_cod_database_code 7118808
_chemical_oxdiff_formula 'c10 h10 o8 n2'
_reflns_odcompleteness_completeness 99.61
_reflns_odcompleteness_iscentric 1
_reflns_odcompleteness_theta 26.32
_olex2_refinement_description
;
1. Fixed Uiso
 At 1.2 times of:
  All C(H) groups, All C(H,H) groups
 At 1.5 times of:
  All C(H,H,H) groups, All O(H) groups
2.a Ternary CH refined with riding coordinates:
 C12(H12), C13(H13), C16(H16), C19(H19)
2.b Secondary CH2 refined with riding coordinates:
 C9(H9A,H9B), C10(H10A,H10B), C11(H11A,H11B), C14(H14A,H14B)
2.c Aromatic/amide H refined with riding coordinates:
 C2(H2A), C3(H3), C4(H4)
2.d Idealised Me refined as rotating group:
 C18(H18A,H18B,H18C), C20(H20A,H20B,H20C), C21(H21A,H21B,H21C)
2.e Idealised tetrahedral OH refined as rotating group:
 O2(H2), O5(H5)
;

loop_
_space_group_symop_id
_space_group_symop_operation_xyz
1 'x, y, z'
2 'x+1/2, -y, z+1/2'

loop_
_atom_site_label
_atom_site_type_symbol
_atom_site_fract_x
_atom_site_fract_y
_atom_site_fract_z
_atom_site_U_iso_or_equiv
_atom_site_adp_type
_atom_site_occupancy
_atom_site_calc_flag
_atom_site_refinement_flags_posn
O1 O 0.2649(3) 0.2068(2) 1.07432(16) 0.0271(5) Uani 1 d .
O2 O 0.0352(3) 0.3759(2) 0.66799(15) 0.0264(5) Uani 1 d .
H2 H -0.0483 0.4224 0.6385 0.040 Uiso 1 calc GR
O3 O 0.3512(3) 0.5333(3) 0.7981(2) 0.0437(7) Uani 1 d .
O4 O 0.2409(3) 0.6984(3) 0.69795(18) 0.0321(6) Uani 1 d .
O5 O -0.4137(3) 0.8109(2) 1.01726(17) 0.0271(5) Uani 1 d .
H5 H -0.4350 0.7498 1.0595 0.041 Uiso 1 calc GR
O18 O 0.3213(3) 0.4707(2) 1.04556(18) 0.0292(6) Uani 1 d .
N1 N 0.0996(3) 0.4129(3) 0.92821(18) 0.0196(6) Uani 1 d .
N2 N -0.2131(3) 0.4689(3) 0.86245(19) 0.0213(6) Uani 1 d .
C1 C 0.2543(4) 0.1834(3) 0.9745(2) 0.0213(7) Uani 1 d .
C2 C 0.3233(4) 0.0639(3) 0.9318(3) 0.0272(7) Uani 1 d .
H2A H 0.3961 0.0024 0.9725 0.033 Uiso 1 calc R
C3 C 0.2873(5) 0.0340(3) 0.8314(3) 0.0297(8) Uani 1 d .
H3 H 0.3395 -0.0459 0.8036 0.036 Uiso 1 calc R
C4 C 0.1770(4) 0.1183(3) 0.7715(2) 0.0272(7) Uani 1 d .
H4 H 0.1445 0.0943 0.7039 0.033 Uiso 1 calc R
C5 C 0.1150(4) 0.2384(3) 0.8122(2) 0.0225(7) Uani 1 d .
C6 C 0.1624(4) 0.2765(3) 0.9101(2) 0.0214(7) Uani 1 d .
C7 C -0.0243(4) 0.4596(3) 0.8398(2) 0.0203(7) Uani 1 d .
C8 C -0.0188(4) 0.3372(3) 0.7641(2) 0.0214(7) Uani 1 d .
C9 C -0.2162(4) 0.2802(4) 0.7622(2) 0.0266(7) Uani 1 d .
H9A H -0.2903 0.3158 0.7035 0.032 Uiso 1 calc R
H9B H -0.2163 0.1782 0.7598 0.032 Uiso 1 calc R
C10 C -0.2902(4) 0.3317(3) 0.8593(2) 0.0246(7) Uani 1 d .
H10A H -0.4256 0.3337 0.8558 0.030 Uiso 1 calc R
H10B H -0.2452 0.2757 0.9174 0.030 Uiso 1 calc R
C11 C -0.2530(4) 0.5608(3) 0.9438(2) 0.0227(7) Uani 1 d .
H11A H -0.1895 0.5289 1.0069 0.027 Uiso 1 calc R
H11B H -0.3862 0.5620 0.9529 0.027 Uiso 1 calc R
C12 C -0.1876(4) 0.7045(3) 0.9178(2) 0.0214(6) Uani 1 d .
H12 H -0.2617 0.7338 0.8563 0.026 Uiso 1 calc R
C13 C 0.0133(4) 0.7005(3) 0.8897(2) 0.0205(6) Uani 1 d .
H13 H 0.0489 0.7945 0.8672 0.025 Uiso 1 calc R
C14 C 0.1469(4) 0.6559(3) 0.9770(2) 0.0251(7) Uani 1 d .
H14A H 0.2617 0.7086 0.9717 0.030 Uiso 1 calc R
H14B H 0.0938 0.6845 1.0401 0.030 Uiso 1 calc R
C15 C 0.1963(4) 0.5055(4) 0.9863(2) 0.0216(7) Uani 1 d .
C16 C 0.0331(4) 0.5986(3) 0.8026(2) 0.0199(6) Uani 1 d .
H16 H -0.0537 0.6266 0.7457 0.024 Uiso 1 calc R
C17 C 0.2259(4) 0.6020(3) 0.7670(2) 0.0231(7) Uani 1 d .
C18 C 0.4220(5) 0.7145(4) 0.6613(3) 0.0356(8) Uani 1 d .
H18A H 0.5060 0.7486 0.7155 0.053 Uiso 1 calc GR
H18B H 0.4172 0.7804 0.6058 0.053 Uiso 1 calc GR
H18C H 0.4654 0.6252 0.6380 0.053 Uiso 1 calc GR
C19 C -0.2237(4) 0.8100(3) 0.9988(3) 0.0271(7) Uani 1 d .
H19 H -0.1518 0.7841 1.0618 0.032 Uiso 1 calc R
C20 C -0.1744(6) 0.9553(4) 0.9703(4) 0.0508(11) Uani 1 d .
H20A H -0.2076 1.0189 1.0231 0.076 Uiso 1 calc GR
H20B H -0.2409 0.9802 0.9072 0.076 Uiso 1 calc GR
H20C H -0.0425 0.9610 0.9621 0.076 Uiso 1 calc GR
C21 C 0.3552(6) 0.1075(4) 1.1363(3) 0.0361(9) Uani 1 d .
H21A H 0.3436 0.1322 1.2066 0.054 Uiso 1 calc GR
H21B H 0.4849 0.1043 1.1220 0.054 Uiso 1 calc GR
H21C H 0.2998 0.0168 1.1232 0.054 Uiso 1 calc GR

loop_
_atom_site_aniso_label
_atom_site_aniso_U_11
_atom_site_aniso_U_22
_atom_site_aniso_U_33
_atom_site_aniso_U_23
_atom_site_aniso_U_13
_atom_site_aniso_U_12
O1 0.0264(12) 0.0349(13) 0.0203(10) 0.0042(10) 0.0035(9) 0.0072(10)
O2 0.0269(12) 0.0335(13) 0.0188(11) -0.0007(10) 0.0027(9) 0.0088(10)
O3 0.0190(12) 0.0612(18) 0.0520(16) 0.0245(15) 0.0123(11) 0.0120(13)
O4 0.0216(12) 0.0393(14) 0.0368(13) 0.0109(12) 0.0142(10) 0.0023(10)
O5 0.0205(11) 0.0306(13) 0.0315(13) 0.0051(10) 0.0118(9) 0.0054(10)
O18 0.0237(12) 0.0325(13) 0.0301(12) 0.0017(11) -0.0084(10) -0.0002(10)
N1 0.0149(12) 0.0246(14) 0.0199(12) 0.0006(11) 0.0041(10) 0.0021(10)
N2 0.0139(12) 0.0241(14) 0.0263(14) 0.0012(11) 0.0043(11) -0.0003(10)
C1 0.0133(14) 0.0258(16) 0.0250(15) 0.0009(14) 0.0022(12) -0.0005(12)
C2 0.0211(16) 0.0294(17) 0.0315(18) 0.0066(15) 0.0041(14) 0.0045(14)
C3 0.0296(18) 0.0247(17) 0.0357(19) -0.0021(16) 0.0092(15) 0.0065(14)
C4 0.0257(17) 0.0299(18) 0.0261(16) -0.0051(15) 0.0037(14) 0.0012(14)
C5 0.0198(16) 0.0246(16) 0.0235(15) 0.0011(14) 0.0055(13) -0.0022(13)
C6 0.0153(15) 0.0257(17) 0.0237(16) 0.0009(13) 0.0048(12) -0.0029(12)
C7 0.0122(14) 0.0275(16) 0.0215(16) 0.0030(14) 0.0040(12) 0.0035(12)
C8 0.0184(16) 0.0249(16) 0.0210(15) 0.0011(13) 0.0020(13) -0.0024(13)
C9 0.0207(16) 0.0290(18) 0.0297(17) -0.0047(15) -0.0012(14) -0.0031(13)
C10 0.0175(15) 0.0281(18) 0.0283(17) 0.0007(14) 0.0009(13) -0.0018(13)
C11 0.0162(15) 0.0284(16) 0.0238(16) 0.0009(14) 0.0053(12) 0.0036(12)
C12 0.0146(15) 0.0281(16) 0.0218(14) 0.0028(13) 0.0047(12) 0.0010(13)
C13 0.0148(15) 0.0207(15) 0.0263(15) 0.0013(13) 0.0043(12) 0.0013(12)
C14 0.0182(16) 0.0288(18) 0.0282(17) -0.0061(15) 0.0014(13) -0.0008(13)
C15 0.0128(14) 0.0320(17) 0.0209(14) -0.0013(13) 0.0080(12) -0.0031(13)
C16 0.0140(14) 0.0255(16) 0.0205(14) 0.0005(14) 0.0020(11) 0.0008(12)
C17 0.0195(15) 0.0270(16) 0.0233(15) -0.0022(14) 0.0048(12) 0.0001(14)
C18 0.0258(19) 0.045(2) 0.037(2) 0.0045(18) 0.0172(15) -0.0052(16)
C19 0.0188(16) 0.0304(18) 0.0327(18) -0.0043(15) 0.0073(13) 0.0029(14)
C20 0.046(2) 0.032(2) 0.078(3) -0.017(2) 0.035(2) -0.0091(18)
C21 0.049(2) 0.0284(19) 0.0301(19) 0.0060(16) -0.0046(16) 0.0070(16)

loop_
_atom_type_symbol
_atom_type_description
_atom_type_scat_dispersion_real
_atom_type_scat_dispersion_imag
_atom_type_scat_source
C C 0.0033 0.0016 'International Tables Vol C Tables 4.2.6.8 and 6.1.1.4'
H H 0.0000 0.0000 'International Tables Vol C Tables 4.2.6.8 and 6.1.1.4'
N N 0.0061 0.0033 'International Tables Vol C Tables 4.2.6.8 and 6.1.1.4'
O O 0.0106 0.0060 'International Tables Vol C Tables 4.2.6.8 and 6.1.1.4'

loop_
_geom_angle_atom_site_label_1
_geom_angle_atom_site_label_2
_geom_angle_atom_site_label_3
_geom_angle
C1 O1 C21 117.6(3)
C8 O2 H2 109.5
C17 O4 C18 115.3(3)
C19 O5 H5 109.5
C6 N1 C7 109.2(2)
C15 N1 C6 123.2(2)
C15 N1 C7 121.1(3)
C7 N2 C10 108.4(2)
C7 N2 C11 115.9(2)
C10 N2 C11 119.5(2)
O1 C1 C2 122.7(3)
O1 C1 C6 120.0(3)
C6 C1 C2 117.2(3)
C1 C2 H2A 119.4
C3 C2 C1 121.1(3)
C3 C2 H2A 119.4
C2 C3 H3 119.6
C4 C3 C2 120.9(3)
C4 C3 H3 119.6
C3 C4 H4 121.0
C5 C4 C3 118.0(3)
C5 C4 H4 121.0
C4 C5 C6 122.1(3)
C4 C5 C8 126.8(3)
C6 C5 C8 111.0(3)
C1 C6 N1 130.1(3)
C5 C6 N1 110.1(3)
C5 C6 C1 119.8(3)
N1 C7 C8 104.0(2)
N2 C7 N1 113.2(2)
N2 C7 C8 104.3(2)
N2 C7 C16 107.7(2)
C16 C7 N1 111.1(2)
C16 C7 C8 116.6(3)
O2 C8 C5 110.5(3)
O2 C8 C7 113.9(3)
O2 C8 C9 113.0(2)
C5 C8 C7 104.5(2)
C5 C8 C9 111.6(3)
C9 C8 C7 102.9(3)
C8 C9 H9A 110.9
C8 C9 H9B 110.9
H9A C9 H9B 108.9
C10 C9 C8 104.3(2)
C10 C9 H9A 110.9
C10 C9 H9B 110.9
N2 C10 C9 99.7(3)
N2 C10 H10A 111.8
N2 C10 H10B 111.8
C9 C10 H10A 111.8
C9 C10 H10B 111.8
H10A C10 H10B 109.5
N2 C11 H11A 110.1
N2 C11 H11B 110.1
N2 C11 C12 108.2(3)
H11A C11 H11B 108.4
C12 C11 H11A 110.1
C12 C11 H11B 110.1
C11 C12 H12 106.6
C11 C12 C13 110.5(2)
C11 C12 C19 112.5(3)
C13 C12 H12 106.6
C19 C12 H12 106.6
C19 C12 C13 113.4(2)
C12 C13 H13 108.7
C12 C13 C16 109.5(2)
C14 C13 C12 113.3(3)
C14 C13 H13 108.7
C14 C13 C16 108.0(2)
C16 C13 H13 108.7
C13 C14 H14A 107.7
C13 C14 H14B 107.7
H14A C14 H14B 107.1
C15 C14 C13 118.3(3)
C15 C14 H14A 107.7
C15 C14 H14B 107.7
O18 C15 N1 122.2(3)
O18 C15 C14 119.2(3)
N1 C15 C14 118.5(3)
C7 C16 C13 106.5(2)
C7 C16 H16 108.5
C7 C16 C17 114.0(3)
C13 C16 H16 108.5
C17 C16 C13 110.7(2)
C17 C16 H16 108.5
O3 C17 O4 123.1(3)
O3 C17 C16 126.2(3)
O4 C17 C16 110.6(3)
O4 C18 H18A 109.5
O4 C18 H18B 109.5
O4 C18 H18C 109.5
H18A C18 H18B 109.5
H18A C18 H18C 109.5
H18B C18 H18C 109.5
O5 C19 C12 109.8(3)
O5 C19 H19 109.0
O5 C19 C20 106.8(3)
C12 C19 H19 109.0
C20 C19 C12 113.2(3)
C20 C19 H19 109.0
C19 C20 H20A 109.5
C19 C20 H20B 109.5
C19 C20 H20C 109.5
H20A C20 H20B 109.5
H20A C20 H20C 109.5
H20B C20 H20C 109.5
O1 C21 H21A 109.5
O1 C21 H21B 109.5
O1 C21 H21C 109.5
H21A C21 H21B 109.5
H21A C21 H21C 109.5
H21B C21 H21C 109.5

loop_
_geom_bond_atom_site_label_1
_geom_bond_atom_site_label_2
_geom_bond_distance
O1 C1 1.353(4)
O1 C21 1.410(4)
O2 H2 0.8400
O2 C8 1.418(4)
O3 C17 1.190(4)
O4 C17 1.324(4)
O4 C18 1.449(4)
O5 H5 0.8400
O5 C19 1.427(4)
O18 C15 1.223(4)
N1 C6 1.427(4)
N1 C7 1.517(4)
N1 C15 1.359(4)
N2 C7 1.436(4)
N2 C10 1.445(4)
N2 C11 1.450(4)
C1 C2 1.400(5)
C1 C6 1.394(4)
C2 H2A 0.9500
C2 C3 1.385(5)
C3 H3 0.9500
C3 C4 1.375(5)
C4 H4 0.9500
C4 C5 1.374(5)
C5 C6 1.386(4)
C5 C8 1.490(4)
C7 C8 1.563(4)
C7 C16 1.506(4)
C8 C9 1.547(4)
C9 H9A 0.9900
C9 H9B 0.9900
C9 C10 1.522(5)
C10 H10A 0.9900
C10 H10B 0.9900
C11 H11A 0.9900
C11 H11B 0.9900
C11 C12 1.521(4)
C12 H12 1.0000
C12 C13 1.540(4)
C12 C19 1.525(4)
C13 H13 1.0000
C13 C14 1.540(4)
C13 C16 1.542(4)
C14 H14A 0.9900
C14 H14B 0.9900
C14 C15 1.507(5)
C16 H16 1.0000
C16 C17 1.516(4)
C18 H18A 0.9800
C18 H18B 0.9800
C18 H18C 0.9800
C19 H19 1.0000
C19 C20 1.509(5)
C20 H20A 0.9800
C20 H20B 0.9800
C20 H20C 0.9800
C21 H21A 0.9800
C21 H21B 0.9800
C21 H21C 0.9800

loop_
_geom_torsion_atom_site_label_1
_geom_torsion_atom_site_label_2
_geom_torsion_atom_site_label_3
_geom_torsion_atom_site_label_4
_geom_torsion
O1 C1 C2 C3 170.6(3)
O1 C1 C6 N1 13.1(5)
O1 C1 C6 C5 -165.2(3)
O2 C8 C9 C10 -144.2(3)
N1 C7 C8 O2 -124.5(2)
N1 C7 C8 C5 -3.8(3)
N1 C7 C8 C9 112.9(3)
N1 C7 C16 C13 -61.9(3)
N1 C7 C16 C17 60.5(3)
N2 C7 C8 O2 116.7(3)
N2 C7 C8 C5 -122.5(2)
N2 C7 C8 C9 -5.9(3)
N2 C7 C16 C13 62.6(3)
N2 C7 C16 C17 -175.1(2)
N2 C11 C12 C13 -52.2(3)
N2 C11 C12 C19 179.8(2)
C1 C2 C3 C4 -2.4(5)
C2 C1 C6 N1 -170.6(3)
C2 C1 C6 C5 11.1(4)
C2 C3 C4 C5 4.9(5)
C3 C4 C5 C6 0.9(5)
C3 C4 C5 C8 -173.8(3)
C4 C5 C6 N1 172.3(3)
C4 C5 C6 C1 -9.1(5)
C4 C5 C8 O2 -52.1(4)
C4 C5 C8 C7 -175.1(3)
C4 C5 C8 C9 74.5(4)
C5 C8 C9 C10 90.6(3)
C6 N1 C7 N2 109.4(3)
C6 N1 C7 C8 -3.1(3)
C6 N1 C7 C16 -129.3(3)
C6 N1 C15 O18 -17.6(5)
C6 N1 C15 C14 162.5(3)
C6 C1 C2 C3 -5.6(5)
C6 C5 C8 O2 132.7(3)
C6 C5 C8 C7 9.8(3)
C6 C5 C8 C9 -100.7(3)
C7 N1 C6 C1 -169.0(3)
C7 N1 C6 C5 9.4(3)
C7 N1 C15 O18 -166.1(3)
C7 N1 C15 C14 13.9(4)
C7 N2 C10 C9 -46.0(3)
C7 N2 C11 C12 58.5(3)
C7 C8 C9 C10 -20.9(3)
C7 C16 C17 O3 -30.7(5)
C7 C16 C17 O4 152.2(3)
C8 C5 C6 N1 -12.2(3)
C8 C5 C6 C1 166.4(3)
C8 C7 C16 C13 179.3(2)
C8 C7 C16 C17 -58.4(3)
C8 C9 C10 N2 39.7(3)
C10 N2 C7 N1 -79.3(3)
C10 N2 C7 C8 33.0(3)
C10 N2 C7 C16 157.5(2)
C10 N2 C11 C12 -168.9(2)
C11 N2 C7 N1 58.2(3)
C11 N2 C7 C8 170.5(2)
C11 N2 C7 C16 -65.0(3)
C11 N2 C10 C9 178.3(3)
C11 C12 C13 C14 -64.1(3)
C11 C12 C13 C16 56.5(3)
C11 C12 C19 O5 -55.9(3)
C11 C12 C19 C20 -175.1(3)
C12 C13 C14 C15 93.2(3)
C12 C13 C16 C7 -60.7(3)
C12 C13 C16 C17 174.9(2)
C13 C12 C19 O5 177.6(2)
C13 C12 C19 C20 58.5(4)
C13 C14 C15 O18 169.4(3)
C13 C14 C15 N1 -10.6(4)
C13 C16 C17 O3 89.3(4)
C13 C16 C17 O4 -87.8(3)
C14 C13 C16 C7 63.1(3)
C14 C13 C16 C17 -61.3(3)
C15 N1 C6 C1 39.2(5)
C15 N1 C6 C5 -142.3(3)
C15 N1 C7 N2 -98.1(3)
C15 N1 C7 C8 149.4(3)
C15 N1 C7 C16 23.2(4)
C16 C7 C8 O2 -1.9(4)
C16 C7 C8 C5 118.9(3)
C16 C7 C8 C9 -124.5(3)
C16 C13 C14 C15 -28.3(4)
C18 O4 C17 O3 0.5(5)
C18 O4 C17 C16 177.7(3)
C19 C12 C13 C14 63.3(3)
C19 C12 C13 C16 -176.0(3)
C21 O1 C1 C2 2.2(4)
C21 O1 C1 C6 178.3(3)
